data_4321615
loop_
_publ_author_name
'Michael Harmjanz'
'Michael J. Scott'

_publ_contact_author_address
;
 Department of Chemistry, University of Florida, Gainesville, FL 32611-7200, 
;
_publ_contact_author_email mjscott@chem.ufl.edu
_publ_contact_author_fax '(352) 392-3255'
_publ_contact_author_phone '(352) 846-1165'
_publ_section_title
;
 Facile Synthesis of Stacked, Heteronuclear Porphyrin Arrays with Varied
 Architectures
;
_journal_name_full 'Inorganic Chemistry'
_journal_page_first 5428
_journal_page_last 5429
_journal_paper_doi 10.1021/ic0010656
_journal_volume 39
_journal_year 2000
_chemical_formula_sum 'C76.25 H107 Cu Mn N4 O20.25'
_chemical_formula_weight 1522.14
_chemical_name_common '[CuMesitylporphyrin]2- [Mn(HOMe)6]2+ '
_chemical_name_systematic
; 
 ? 
;
_space_group_IT_number 2
_symmetry_cell_setting triclinic
_symmetry_space_group_name_Hall '-P 1'
_symmetry_space_group_name_H-M 'P -1'
_atom_sites_solution_hydrogens geom
_atom_sites_solution_primary direct
_atom_sites_solution_secondary difmap
_audit_creation_method SHELXL-97
_cell_angle_alpha 81.372(6)
_cell_angle_beta 76.735(5)
_cell_angle_gamma 75.879(5)
_cell_formula_units_Z 2
_cell_length_a 13.298(4)
_cell_length_b 14.363(4)
_cell_length_c 22.526(6)
_cell_measurement_temperature 173(2)
_cell_volume 4041(2)
_computing_cell_refinement 'Bruker SMART'
_computing_data_collection 'Bruker SMART'
_computing_data_reduction 'Bruker SHELXTL'
_computing_molecular_graphics 'Bruker SHELXTL'
_computing_publication_material 'Bruker SHELXTL'
_computing_structure_refinement 'SHELXL-97 (Sheldrick, 1997)'
_computing_structure_solution 'SHELXS-97 (Sheldrick, 1990)'
_diffrn_ambient_temperature 173(2)
_diffrn_measured_fraction_theta_full 0.999
_diffrn_measured_fraction_theta_max 0.999
_diffrn_radiation_monochromator graphite
_diffrn_radiation_source 'fine-focus sealed tube'
_diffrn_radiation_type MoK\a
_diffrn_radiation_wavelength 0.71073
_diffrn_reflns_av_R_equivalents 0.0998
_diffrn_reflns_av_sigmaI/netI 0.2244
_diffrn_reflns_limit_h_max 14
_diffrn_reflns_limit_h_min -14
_diffrn_reflns_limit_k_max 15
_diffrn_reflns_limit_k_min -14
_diffrn_reflns_limit_l_max 24
_diffrn_reflns_limit_l_min -23
_diffrn_reflns_number 18476
_diffrn_reflns_theta_full 23.00
_diffrn_reflns_theta_max 23.00
_diffrn_reflns_theta_min 0.93
_exptl_absorpt_coefficient_mu 0.489
_exptl_absorpt_correction_T_max 1.000000
_exptl_absorpt_correction_T_min 0.860016
_exptl_absorpt_correction_type 'Corrected by SADABS'
_exptl_crystal_density_diffrn 1.251
_exptl_crystal_density_method 'not measured'
_exptl_crystal_F_000 1617
_refine_diff_density_max 0.987
_refine_diff_density_min -0.502
_refine_diff_density_rms 0.092
_refine_ls_extinction_coef 0.0008(4)
_refine_ls_extinction_expression Fc^*^=kFc[1+0.001xFc^2^\l^3^/sin(2\q)]^-1/4^
_refine_ls_extinction_method SHELXL
_refine_ls_goodness_of_fit_ref 0.980
_refine_ls_hydrogen_treatment mixed
_refine_ls_matrix_type full
_refine_ls_number_parameters 879
_refine_ls_number_reflns 11244
_refine_ls_number_restraints 0
_refine_ls_restrained_S_all 0.980
_refine_ls_R_factor_all 0.2144
_refine_ls_R_factor_gt 0.0923
_refine_ls_shift/su_max 0.000
_refine_ls_shift/su_mean 0.000
_refine_ls_structure_factor_coef Fsqd
_refine_ls_weighting_details 'calc w=1/[\s^2^(Fo^2^)+(0.1225P)^2^+0.0000P] where P=(Fo^2^+2Fc^2^)/3'
_refine_ls_weighting_scheme calc
_refine_ls_wR_factor_gt 0.2043
_refine_ls_wR_factor_ref 0.2694
_reflns_number_gt 4895
_reflns_number_total 11244
_reflns_threshold_expression >2sigma(I)
_cod_data_source_file ic0010656_2.cif
_cod_data_source_block 3-[CuMesitylporphyrin]2-[Mn(HOMe)6]2+
_cod_original_cell_volume 4040.8(19)
_cod_database_code 4321615

loop_
_symmetry_equiv_pos_as_xyz
'x, y, z'
'-x, -y, -z'

loop_
_atom_site_label
_atom_site_type_symbol
_atom_site_fract_x
_atom_site_fract_y
_atom_site_fract_z
_atom_site_U_iso_or_equiv
_atom_site_adp_type
_atom_site_occupancy
_atom_site_symmetry_multiplicity
_atom_site_calc_flag
_atom_site_refinement_flags
_atom_site_disorder_assembly
_atom_site_disorder_group
Cu1 Cu 0.0000 0.0000 0.5000 0.0256(5) Uani 1 2 d S . .
Cu2 Cu -0.5000 0.0000 0.0000 0.0250(5) Uani 1 2 d S . .
Mn1 Mn -0.24084(13) -0.06337(12) -0.24803(7) 0.0415(5) Uani 1 1 d . . .
N2 N -0.1304(6) 0.0638(6) 0.4679(3) 0.030(2) Uani 1 1 d . . .
N1 N -0.0234(6) -0.1292(5) 0.4915(3) 0.0249(19) Uani 1 1 d . . .
N3 N -0.3726(6) -0.0129(6) 0.0350(3) 0.028(2) Uani 1 1 d . . .
N4 N -0.4851(5) -0.1443(5) 0.0122(3) 0.0224(18) Uani 1 1 d . . .
O1 O -0.0385(5) 0.2476(5) 0.3381(3) 0.0413(18) Uani 1 1 d . . .
O2 O 0.0994(5) 0.2869(6) 0.3615(3) 0.052(2) Uani 1 1 d . . .
O3 O -0.5307(5) -0.1493(5) -0.1594(3) 0.0379(18) Uani 1 1 d . . .
O4 O -0.3988(5) -0.2630(5) -0.1322(3) 0.0415(19) Uani 1 1 d . . .
O5 O -0.2220(6) 0.0285(6) -0.1841(3) 0.063(2) Uani 1 1 d . . .
H5A H -0.1882 0.0727 -0.1918 0.076 Uiso 1 1 d R . .
O6 O -0.4065(5) -0.0360(5) -0.2104(4) 0.061(2) Uani 1 1 d . . .
H6 H -0.4347 -0.0779 -0.1870 0.092 Uiso 1 1 d R . .
O7 O -0.2580(5) -0.1579(5) -0.3125(3) 0.051(2) Uani 1 1 d . . .
H7 H -0.2028 -0.1919 -0.3316 0.077 Uiso 1 1 d R . .
O8 O -0.2590(6) 0.0592(5) -0.3174(3) 0.060(2) Uani 1 1 d . . .
H8 H -0.2234 0.0934 -0.3077 0.090 Uiso 1 1 d R . .
O9 O -0.0748(5) -0.0982(5) -0.2860(3) 0.056(2) Uani 1 1 d . . .
H9A H -0.0412 -0.1532 -0.2956 0.083 Uiso 1 1 d R . .
O10 O -0.2314(5) -0.1876(5) -0.1797(3) 0.0428(19) Uani 1 1 d . . .
H10 H -0.2883 -0.2022 -0.1605 0.064 Uiso 1 1 d R . .
C1 C 0.0385(7) -0.2184(7) 0.5050(4) 0.027(2) Uani 1 1 d . . .
C2 C -0.0030(8) -0.2940(8) 0.4900(4) 0.037(3) Uani 1 1 d . . .
H2A H 0.0273 -0.3612 0.4937 0.044 Uiso 1 1 calc R . .
C3 C -0.0938(8) -0.2506(7) 0.4697(4) 0.035(3) Uani 1 1 d . . .
H3A H -0.1398 -0.2818 0.4572 0.042 Uiso 1 1 calc R . .
C4 C -0.1066(8) -0.1479(8) 0.4706(4) 0.032(3) Uani 1 1 d . . .
C5 C -0.1885(7) -0.0796(7) 0.4515(4) 0.028(2) Uani 1 1 d . . .
C6 C -0.1974(7) 0.0189(7) 0.4500(4) 0.029(2) Uani 1 1 d . . .
C7 C -0.2818(7) 0.0912(7) 0.4299(4) 0.031(2) Uani 1 1 d . . .
H7A H -0.3387 0.0790 0.4155 0.037 Uiso 1 1 calc R . .
C8 C -0.2672(7) 0.1780(7) 0.4347(4) 0.032(3) Uani 1 1 d . . .
H8A H -0.3105 0.2385 0.4238 0.039 Uiso 1 1 calc R . .
C9 C -0.1722(7) 0.1625(8) 0.4597(4) 0.029(2) Uani 1 1 d . . .
C10 C -0.1321(7) 0.2356(7) 0.4718(4) 0.029(2) Uani 1 1 d . . .
C11 C -0.2728(7) -0.1148(6) 0.4311(5) 0.029(2) Uani 1 1 d . . .
C12 C -0.3615(8) -0.1295(8) 0.4743(5) 0.045(3) Uani 1 1 d . . .
C13 C -0.4388(9) -0.1635(9) 0.4561(6) 0.060(4) Uani 1 1 d . . .
H13A H -0.4989 -0.1749 0.4860 0.072 Uiso 1 1 calc R . .
C14 C -0.4312(9) -0.1810(9) 0.3965(6) 0.058(4) Uani 1 1 d . . .
C15 C -0.3440(9) -0.1634(8) 0.3558(5) 0.047(3) Uani 1 1 d . . .
H15A H -0.3376 -0.1734 0.3142 0.056 Uiso 1 1 calc R . .
C16 C -0.2631(8) -0.1314(7) 0.3710(5) 0.034(3) Uani 1 1 d . . .
C17 C -0.3767(9) -0.1085(11) 0.5411(5) 0.075(4) Uani 1 1 d . . .
H17C H -0.3156 -0.0859 0.5461 0.113 Uiso 1 1 calc R . .
H17B H -0.3830 -0.1675 0.5684 0.113 Uiso 1 1 calc R . .
H17A H -0.4412 -0.0586 0.5513 0.113 Uiso 1 1 calc R . .
C18 C -0.5116(11) -0.2185(13) 0.3763(7) 0.104(6) Uani 1 1 d . . .
H18C H -0.5688 -0.2272 0.4114 0.157 Uiso 1 1 calc R . .
H18B H -0.4783 -0.2806 0.3598 0.157 Uiso 1 1 calc R . .
H18A H -0.5405 -0.1724 0.3445 0.157 Uiso 1 1 calc R . .
C19 C -0.1686(9) -0.1148(9) 0.3225(5) 0.060(4) Uani 1 1 d . . .
H19C H -0.1196 -0.0930 0.3410 0.090 Uiso 1 1 calc R . .
H19B H -0.1921 -0.0655 0.2905 0.090 Uiso 1 1 calc R . .
H19A H -0.1327 -0.1751 0.3043 0.090 Uiso 1 1 calc R . .
C20 C -0.1941(7) 0.3385(7) 0.4662(5) 0.032(3) Uani 1 1 d . . .
C21 C -0.2872(8) 0.3596(8) 0.5078(5) 0.044(3) Uani 1 1 d . . .
H21A H -0.3077 0.3098 0.5376 0.053 Uiso 1 1 calc R . .
C22 C -0.3528(9) 0.4514(9) 0.5079(6) 0.057(3) Uani 1 1 d . . .
H22A H -0.4181 0.4635 0.5365 0.069 Uiso 1 1 calc R . .
C23 C -0.3222(10) 0.5233(9) 0.4668(6) 0.057(3) Uani 1 1 d . . .
H23A H -0.3665 0.5861 0.4676 0.068 Uiso 1 1 calc R . .
C24 C -0.2267(9) 0.5083(8) 0.4226(5) 0.044(3) Uani 1 1 d . . .
C25 C -0.1979(11) 0.5849(9) 0.3822(6) 0.058(4) Uani 1 1 d . . .
H25A H -0.2436 0.6471 0.3833 0.070 Uiso 1 1 calc R . .
C26 C -0.1057(12) 0.5714(8) 0.3414(6) 0.066(4) Uani 1 1 d . . .
H26A H -0.0847 0.6247 0.3154 0.079 Uiso 1 1 calc R . .
C27 C -0.0394(10) 0.4775(9) 0.3370(5) 0.058(3) Uani 1 1 d . . .
H27A H 0.0254 0.4690 0.3078 0.069 Uiso 1 1 calc R . .
C28 C -0.0671(8) 0.3990(7) 0.3742(5) 0.035(3) Uani 1 1 d . . .
C29 C -0.1618(8) 0.4120(7) 0.4212(5) 0.035(3) Uani 1 1 d . . .
C30 C 0.0020(9) 0.3029(8) 0.3577(4) 0.034(3) Uani 1 1 d . . .
C31 C -0.3252(7) 0.0588(7) 0.0425(5) 0.031(2) Uani 1 1 d . . .
C32 C -0.2349(7) 0.0192(7) 0.0698(5) 0.041(3) Uani 1 1 d . . .
H32A H -0.1902 0.0544 0.0800 0.049 Uiso 1 1 calc R . .
C33 C -0.2252(8) -0.0768(8) 0.0786(5) 0.043(3) Uani 1 1 d . . .
H33A H -0.1724 -0.1226 0.0961 0.052 Uiso 1 1 calc R . .
C34 C -0.3100(8) -0.0973(7) 0.0563(4) 0.031(2) Uani 1 1 d . . .
C35 C -0.3253(7) -0.1906(7) 0.0585(4) 0.029(2) Uani 1 1 d . . .
C36 C -0.4096(8) -0.2095(7) 0.0379(4) 0.031(2) Uani 1 1 d . . .
C37 C -0.4286(8) -0.3051(7) 0.0396(4) 0.035(3) Uani 1 1 d . . .
H37A H -0.3872 -0.3638 0.0546 0.042 Uiso 1 1 calc R . .
C38 C -0.5136(8) -0.2959(7) 0.0166(4) 0.032(2) Uani 1 1 d . . .
H38A H -0.5448 -0.3470 0.0128 0.038 Uiso 1 1 calc R . .
C39 C -0.5503(7) -0.1966(7) -0.0015(4) 0.026(2) Uani 1 1 d . . .
C40 C -0.6373(7) -0.1576(7) -0.0275(4) 0.028(2) Uani 1 1 d . . .
C41 C -0.2473(7) -0.2730(7) 0.0808(4) 0.028(2) Uani 1 1 d . . .
C42 C -0.2547(8) -0.3014(8) 0.1430(4) 0.039(3) Uani 1 1 d . . .
C43 C -0.1741(9) -0.3757(8) 0.1624(5) 0.046(3) Uani 1 1 d . . .
H43A H -0.1775 -0.3931 0.2051 0.055 Uiso 1 1 calc R . .
C44 C -0.0906(8) -0.4237(7) 0.1215(6) 0.044(3) Uani 1 1 d . . .
C45 C -0.0854(8) -0.3971(7) 0.0600(5) 0.042(3) Uani 1 1 d . . .
H45A H -0.0285 -0.4299 0.0314 0.050 Uiso 1 1 calc R . .
C46 C -0.1627(7) -0.3221(7) 0.0382(5) 0.032(3) Uani 1 1 d . . .
C47 C -0.3424(11) -0.2518(10) 0.1896(5) 0.086(5) Uani 1 1 d . . .
H47A H -0.3336 -0.2814 0.2308 0.129 Uiso 1 1 calc R . .
H47B H -0.4105 -0.2581 0.1827 0.129 Uiso 1 1 calc R . .
H47C H -0.3407 -0.1833 0.1861 0.129 Uiso 1 1 calc R . .
C48 C -0.0060(9) -0.5036(9) 0.1438(7) 0.076(4) Uani 1 1 d . . .
H48A H 0.0468 -0.5286 0.1085 0.114 Uiso 1 1 calc R . .
H48B H -0.0383 -0.5557 0.1673 0.114 Uiso 1 1 calc R . .
H48C H 0.0285 -0.4781 0.1699 0.114 Uiso 1 1 calc R . .
C49 C -0.1539(9) -0.2933(9) -0.0295(5) 0.057(3) Uani 1 1 d . . .
H49A H -0.0908 -0.3343 -0.0520 0.085 Uiso 1 1 calc R . .
H49B H -0.1482 -0.2257 -0.0386 0.085 Uiso 1 1 calc R . .
H49C H -0.2169 -0.3013 -0.0421 0.085 Uiso 1 1 calc R . .
C50 C -0.7007(8) -0.2265(7) -0.0358(4) 0.032(2) Uani 1 1 d . . .
C51 C -0.7985(8) -0.2227(8) 0.0021(5) 0.042(3) Uani 1 1 d . . .
H51A H -0.8245 -0.1752 0.0302 0.051 Uiso 1 1 calc R . .
C52 C -0.8617(8) -0.2892(9) -0.0003(5) 0.049(3) Uani 1 1 d . . .
H52A H -0.9301 -0.2846 0.0252 0.058 Uiso 1 1 calc R . .
C53 C -0.8229(9) -0.3591(8) -0.0394(5) 0.049(3) Uani 1 1 d . . .
H53A H -0.8635 -0.4050 -0.0397 0.058 Uiso 1 1 calc R . .
C54 C -0.7249(8) -0.3646(7) -0.0789(5) 0.038(3) Uani 1 1 d . . .
C55 C -0.6875(9) -0.4414(8) -0.1176(5) 0.044(3) Uani 1 1 d . . .
H55A H -0.7300 -0.4864 -0.1162 0.053 Uiso 1 1 calc R . .
C56 C -0.5919(10) -0.4504(8) -0.1565(5) 0.054(3) Uani 1 1 d . . .
H56A H -0.5667 -0.5025 -0.1813 0.064 Uiso 1 1 calc R . .
C57 C -0.5309(9) -0.3829(8) -0.1596(5) 0.046(3) Uani 1 1 d . . .
H57A H -0.4642 -0.3900 -0.1870 0.056 Uiso 1 1 calc R . .
C58 C -0.5642(8) -0.3054(7) -0.1242(4) 0.030(2) Uani 1 1 d . . .
C59 C -0.6640(8) -0.2960(7) -0.0799(4) 0.030(2) Uani 1 1 d . . .
C60 C -0.4927(8) -0.2326(7) -0.1377(4) 0.033(3) Uani 1 1 d . . .
C61 C -0.2687(13) 0.0190(13) -0.1186(7) 0.125(7) Uani 1 1 d . . .
H61A H -0.2515 0.0674 -0.0984 0.188 Uiso 1 1 calc R . .
H61B H -0.2401 -0.0457 -0.1005 0.188 Uiso 1 1 calc R . .
H61C H -0.3457 0.0291 -0.1130 0.188 Uiso 1 1 calc R . .
C62 C -0.4741(14) 0.0506(13) -0.2068(8) 0.121(6) Uiso 1 1 d . . .
H62A H -0.5446 0.0418 -0.1852 0.182 Uiso 1 1 calc R . .
H62B H -0.4779 0.0820 -0.2482 0.182 Uiso 1 1 calc R . .
H62C H -0.4492 0.0910 -0.1844 0.182 Uiso 1 1 calc R . .
C63 C -0.3427(9) -0.2086(10) -0.3004(6) 0.067(4) Uani 1 1 d . . .
H63A H -0.3350 -0.2465 -0.3346 0.101 Uiso 1 1 calc R . .
H63B H -0.4108 -0.1620 -0.2960 0.101 Uiso 1 1 calc R . .
H63C H -0.3400 -0.2518 -0.2625 0.101 Uiso 1 1 calc R . .
C64 C -0.2241(12) 0.0463(10) -0.3833(5) 0.084(5) Uani 1 1 d . . .
H64A H -0.2372 0.1092 -0.4074 0.127 Uiso 1 1 calc R . .
H64B H -0.2636 0.0042 -0.3942 0.127 Uiso 1 1 calc R . .
H64C H -0.1482 0.0169 -0.3921 0.127 Uiso 1 1 calc R . .
C65 C -0.0068(9) -0.0332(9) -0.3023(6) 0.068(4) Uani 1 1 d . . .
H65A H 0.0651 -0.0681 -0.3187 0.102 Uiso 1 1 calc R . .
H65B H -0.0065 -0.0033 -0.2660 0.102 Uiso 1 1 calc R . .
H65C H -0.0315 0.0169 -0.3335 0.102 Uiso 1 1 calc R . .
C66 C -0.1515(8) -0.2735(8) -0.1906(5) 0.045(3) Uani 1 1 d . . .
H66A H -0.1603 -0.3215 -0.1550 0.067 Uiso 1 1 calc R . .
H66B H -0.0815 -0.2586 -0.1970 0.067 Uiso 1 1 calc R . .
H66C H -0.1579 -0.2994 -0.2271 0.067 Uiso 1 1 calc R . .
O11 O 0.2097(8) 0.4022(10) 0.3952(9) 0.160(7) Uani 1 1 d . . .
H11 H 0.1710 0.3641 0.3945 0.240 Uiso 1 1 calc R . .
C67 C 0.1521(12) 0.4763(11) 0.4300(8) 0.092(5) Uani 1 1 d . . .
H67A H 0.1592 0.4583 0.4728 0.137 Uiso 1 1 calc R . .
H67B H 0.0773 0.4883 0.4275 0.137 Uiso 1 1 calc R . .
H67C H 0.1789 0.5349 0.4144 0.137 Uiso 1 1 calc R . .
O12 O -0.2875(6) -0.4473(6) -0.1117(5) 0.080(3) Uani 1 1 d . . .
H12 H -0.3250 -0.3910 -0.1116 0.121 Uiso 1 1 calc R . .
C68 C -0.3401(11) -0.5094(9) -0.0679(6) 0.082(5) Uani 1 1 d . . .
H68A H -0.3043 -0.5766 -0.0739 0.124 Uiso 1 1 calc R . .
H68B H -0.4136 -0.4987 -0.0727 0.124 Uiso 1 1 calc R . .
H68C H -0.3390 -0.4963 -0.0267 0.124 Uiso 1 1 calc R . .
O13 O -0.2391(9) 0.3177(8) 0.3114(5) 0.112(4) Uiso 1 1 d . . .
H13 H -0.2115 0.2600 0.3049 0.168 Uiso 1 1 calc R . .
C69 C -0.2158(17) 0.3763(16) 0.2590(10) 0.176(9) Uiso 1 1 d . . .
H69A H -0.2777 0.3970 0.2398 0.265 Uiso 1 1 calc R . .
H69B H -0.1563 0.3409 0.2307 0.265 Uiso 1 1 calc R . .
H69C H -0.1966 0.4329 0.2690 0.265 Uiso 1 1 calc R . .
O14 O -0.0650(12) 0.1190(12) -0.1815(7) 0.183(6) Uiso 1 1 d . . .
H14 H -0.0480 0.0801 -0.1518 0.275 Uiso 1 1 d R . .
C70 C -0.0473(16) 0.2168(16) -0.1764(10) 0.154(8) Uiso 1 1 d . . .
H70A H -0.0844 0.2378 -0.1362 0.231 Uiso 1 1 calc R . .
H70B H -0.0746 0.2631 -0.2086 0.231 Uiso 1 1 calc R . .
H70C H 0.0286 0.2131 -0.1812 0.231 Uiso 1 1 calc R . .
O15 O -0.7027(8) -0.0915(8) -0.2125(4) 0.093(3) Uani 1 1 d . . .
H15 H -0.6564 -0.1058 -0.1908 0.140 Uiso 1 1 calc R . .
C71 C -0.6627(15) -0.1328(16) -0.2673(8) 0.147(9) Uani 1 1 d . . .
H71A H -0.6126 -0.0969 -0.2938 0.221 Uiso 1 1 calc R . .
H71B H -0.7209 -0.1308 -0.2877 0.221 Uiso 1 1 calc R . .
H71C H -0.6263 -0.2000 -0.2590 0.221 Uiso 1 1 calc R . .
O16 O 0.0913(10) -0.0484(10) -0.1692(6) 0.140(5) Uiso 1 1 d . . .
H16 H 0.0420 -0.0063 -0.1520 0.211 Uiso 1 1 d R . .
C72 C 0.0682(18) -0.1392(18) -0.1501(11) 0.189(10) Uiso 1 1 d . . .
H72A H 0.1145 -0.1751 -0.1224 0.284 Uiso 1 1 calc R . .
H72B H 0.0798 -0.1746 -0.1860 0.284 Uiso 1 1 calc R . .
H72C H -0.0059 -0.1317 -0.1287 0.284 Uiso 1 1 calc R . .
O17 O -0.2415(15) 0.2324(13) -0.3125(9) 0.219(8) Uiso 1 1 d . . .
H17 H -0.2462 0.2127 -0.2751 0.329 Uiso 1 1 d R . .
C73 C -0.1431(15) 0.2570(15) -0.3365(9) 0.147(8) Uiso 1 1 d . . .
H73A H -0.0967 0.2334 -0.3068 0.220 Uiso 1 1 calc R . .
H73B H -0.1533 0.3272 -0.3446 0.220 Uiso 1 1 calc R . .
H73C H -0.1106 0.2273 -0.3747 0.220 Uiso 1 1 calc R . .
O18 O -0.5068(17) -0.6614(16) 0.3807(10) 0.164(8) Uiso 0.70 1 d P . .
O18B O -0.445(4) -0.594(4) 0.370(2) 0.155(17) Uiso 0.30 1 d P . .
C74 C -0.5867(13) -0.5937(13) 0.3526(8) 0.107(6) Uiso 1 1 d . . .
O19 O -0.8084(14) -0.4689(12) 0.2184(8) 0.179(6) Uiso 1 1 d . . .
H19 H -0.8080 -0.5132 0.1978 0.268 Uiso 1 1 calc R . .
C75 C -0.7379(18) -0.5000(18) 0.2536(11) 0.185(10) Uiso 1 1 d . . .
H75A H -0.6669 -0.4996 0.2290 0.278 Uiso 1 1 calc R . .
H75B H -0.7414 -0.5658 0.2718 0.278 Uiso 1 1 calc R . .
H75C H -0.7530 -0.4576 0.2863 0.278 Uiso 1 1 calc R . .
O20 O -0.614(2) -0.288(3) 0.2439(14) 0.140(11) Uiso 0.45 1 d P . .
O20B O -0.622(4) -0.355(4) 0.235(2) 0.143(17) Uiso 0.30 1 d P . .
C76 C -0.629(2) -0.295(2) 0.1774(13) 0.137(9) Uiso 0.75 1 d P . .
O21 O -0.531(2) -0.429(2) 0.3016(12) 0.138(9) Uiso 0.50 1 d P . .
H21 H -0.5316 -0.4457 0.2675 0.208 Uiso 0.50 1 calc PR . .
C77 C -0.434(3) -0.450(3) 0.311(2) 0.165(17) Uiso 0.50 1 d P . .
H77A H -0.4331 -0.4296 0.3503 0.247 Uiso 0.50 1 calc PR . .
H77B H -0.3893 -0.4167 0.2778 0.247 Uiso 0.50 1 calc PR . .
H77C H -0.4060 -0.5199 0.3111 0.247 Uiso 0.50 1 calc PR . .

loop_
_atom_site_aniso_label
_atom_site_aniso_U_11
_atom_site_aniso_U_22
_atom_site_aniso_U_33
_atom_site_aniso_U_23
_atom_site_aniso_U_13
_atom_site_aniso_U_12
Cu1 0.0275(10) 0.0272(10) 0.0203(10) 0.0000(8) -0.0061(8) -0.0026(8)
Cu2 0.0252(9) 0.0268(10) 0.0240(10) -0.0031(8) -0.0044(8) -0.0078(8)
Mn1 0.0462(10) 0.0341(10) 0.0348(10) 0.0000(8) 0.0090(8) -0.0091(8)
N2 0.034(5) 0.026(5) 0.024(5) 0.007(4) -0.010(4) -0.002(4)
N1 0.026(4) 0.024(5) 0.022(5) -0.002(4) -0.003(4) -0.002(4)
N3 0.025(4) 0.029(5) 0.027(5) -0.002(4) -0.002(4) -0.007(4)
N4 0.022(4) 0.022(4) 0.023(5) -0.005(4) -0.005(4) -0.001(4)
O1 0.049(5) 0.037(4) 0.035(4) -0.009(4) -0.003(4) -0.006(4)
O2 0.030(4) 0.064(6) 0.053(5) -0.016(4) 0.002(4) -0.001(4)
O3 0.036(4) 0.034(4) 0.040(4) 0.006(4) -0.004(3) -0.008(4)
O4 0.031(4) 0.046(5) 0.046(5) 0.009(4) -0.010(4) -0.012(4)
O5 0.071(6) 0.060(6) 0.053(5) -0.025(4) 0.022(5) -0.026(5)
O6 0.050(5) 0.017(4) 0.090(6) 0.000(4) 0.027(4) 0.002(4)
O7 0.045(5) 0.060(5) 0.038(5) -0.016(4) 0.009(4) -0.001(4)
O8 0.070(5) 0.053(5) 0.046(5) 0.012(4) 0.006(4) -0.020(5)
O9 0.043(4) 0.047(5) 0.067(5) -0.015(4) 0.024(4) -0.017(4)
O10 0.044(4) 0.040(5) 0.038(4) 0.004(4) 0.000(4) -0.009(4)
C1 0.033(6) 0.027(6) 0.022(6) -0.005(5) -0.010(5) -0.001(5)
C2 0.046(7) 0.037(7) 0.029(6) -0.003(5) -0.011(5) -0.010(6)
C3 0.041(6) 0.031(6) 0.037(6) 0.000(5) -0.012(5) -0.010(5)
C4 0.037(6) 0.041(7) 0.022(6) -0.002(5) -0.010(5) -0.013(6)
C5 0.034(6) 0.031(6) 0.021(6) 0.003(5) -0.009(5) -0.011(5)
C6 0.031(6) 0.031(6) 0.023(6) 0.001(5) -0.007(5) -0.002(5)
C7 0.032(6) 0.028(6) 0.035(6) 0.002(5) -0.017(5) -0.006(5)
C8 0.027(6) 0.025(6) 0.041(7) 0.003(5) -0.013(5) 0.003(5)
C9 0.028(6) 0.043(7) 0.020(6) -0.001(5) -0.011(5) -0.011(5)
C10 0.020(5) 0.038(7) 0.027(6) -0.004(5) -0.004(5) -0.006(5)
C11 0.029(6) 0.020(5) 0.039(7) 0.013(5) -0.014(5) -0.008(5)
C12 0.039(7) 0.054(8) 0.042(7) 0.007(6) -0.012(6) -0.017(6)
C13 0.047(7) 0.073(9) 0.058(9) 0.022(7) -0.012(7) -0.025(7)
C14 0.049(8) 0.067(9) 0.065(10) 0.014(7) -0.018(7) -0.034(7)
C15 0.064(8) 0.045(7) 0.045(7) 0.007(6) -0.027(6) -0.029(7)
C16 0.038(6) 0.031(6) 0.034(7) -0.004(5) -0.012(5) -0.003(5)
C17 0.058(8) 0.124(13) 0.049(9) 0.004(8) -0.005(7) -0.041(9)
C18 0.080(10) 0.155(16) 0.109(13) -0.008(11) -0.031(10) -0.076(11)
C19 0.066(8) 0.082(10) 0.041(7) -0.026(7) -0.006(6) -0.025(8)
C20 0.022(5) 0.038(7) 0.035(6) -0.003(5) -0.005(5) -0.006(5)
C21 0.037(6) 0.035(7) 0.052(7) -0.019(6) -0.001(6) 0.012(6)
C22 0.037(7) 0.055(9) 0.066(9) -0.005(7) -0.003(6) 0.008(7)
C23 0.063(8) 0.035(7) 0.068(9) -0.023(7) -0.025(8) 0.021(7)
C24 0.052(8) 0.033(7) 0.055(8) -0.012(6) -0.030(7) 0.000(6)
C25 0.065(9) 0.039(8) 0.069(9) 0.001(7) -0.026(8) -0.001(7)
C26 0.101(11) 0.022(7) 0.080(10) 0.029(7) -0.048(9) -0.018(8)
C27 0.069(8) 0.059(9) 0.051(8) 0.016(7) -0.021(7) -0.029(8)
C28 0.033(6) 0.039(7) 0.038(7) 0.005(5) -0.022(5) -0.007(5)
C29 0.040(6) 0.036(7) 0.033(6) -0.003(5) -0.019(5) -0.004(6)
C30 0.046(7) 0.032(7) 0.020(6) 0.001(5) -0.002(5) -0.006(6)
C31 0.026(6) 0.025(6) 0.043(7) -0.015(5) -0.006(5) -0.004(5)
C32 0.030(6) 0.033(7) 0.068(8) -0.009(6) -0.026(6) -0.007(5)
C33 0.041(7) 0.042(7) 0.053(8) -0.012(6) -0.023(6) -0.005(6)
C34 0.036(6) 0.029(6) 0.033(6) -0.009(5) -0.010(5) -0.007(5)
C35 0.032(6) 0.030(6) 0.024(6) -0.005(5) -0.009(5) -0.003(5)
C36 0.042(6) 0.028(6) 0.026(6) -0.002(5) -0.007(5) -0.015(5)
C37 0.045(6) 0.027(6) 0.038(6) 0.006(5) -0.018(5) -0.013(5)
C38 0.047(7) 0.027(6) 0.026(6) -0.002(5) -0.009(5) -0.013(5)
C39 0.028(6) 0.030(6) 0.023(6) -0.010(5) -0.008(5) -0.006(5)
C40 0.028(6) 0.031(6) 0.027(6) -0.006(5) -0.004(5) -0.008(5)
C41 0.040(6) 0.022(6) 0.030(6) -0.006(5) -0.016(5) -0.012(5)
C42 0.048(7) 0.043(7) 0.023(6) -0.009(5) -0.009(5) 0.000(6)
C43 0.061(8) 0.044(7) 0.036(7) 0.007(6) -0.029(6) -0.007(7)
C44 0.030(6) 0.025(6) 0.077(9) 0.001(6) -0.018(6) -0.002(5)
C45 0.033(6) 0.035(7) 0.057(8) -0.001(6) -0.010(6) -0.007(5)
C46 0.026(6) 0.041(7) 0.037(7) -0.006(5) -0.007(5) -0.018(5)
C47 0.121(12) 0.083(11) 0.031(8) -0.012(7) -0.016(8) 0.026(10)
C48 0.066(9) 0.056(9) 0.103(12) 0.017(8) -0.036(8) -0.004(8)
C49 0.048(7) 0.070(9) 0.047(8) -0.008(6) 0.000(6) -0.009(7)
C50 0.042(6) 0.026(6) 0.035(6) -0.005(5) -0.018(5) -0.012(5)
C51 0.045(7) 0.049(7) 0.035(7) -0.008(5) 0.005(5) -0.026(6)
C52 0.036(6) 0.062(8) 0.049(8) 0.003(7) 0.002(6) -0.030(7)
C53 0.052(8) 0.044(8) 0.053(8) 0.004(6) -0.014(7) -0.019(6)
C54 0.039(6) 0.035(7) 0.043(7) -0.008(5) -0.013(6) -0.008(6)
C55 0.064(8) 0.036(7) 0.048(7) 0.008(6) -0.034(7) -0.025(6)
C56 0.069(9) 0.042(8) 0.055(8) -0.011(6) -0.017(7) -0.016(7)
C57 0.044(7) 0.053(8) 0.046(7) -0.006(6) -0.011(6) -0.013(6)
C58 0.042(6) 0.022(6) 0.031(6) -0.001(5) -0.017(5) -0.008(5)
C59 0.042(6) 0.025(6) 0.032(6) 0.010(5) -0.023(5) -0.020(5)
C60 0.044(7) 0.031(6) 0.019(6) 0.005(5) -0.004(5) -0.009(6)
C61 0.121(14) 0.168(19) 0.092(13) -0.081(12) 0.047(11) -0.066(13)
C63 0.047(8) 0.093(11) 0.064(9) -0.031(8) 0.010(7) -0.026(8)
C64 0.127(13) 0.092(11) 0.027(7) 0.009(7) 0.001(8) -0.035(10)
C65 0.063(8) 0.069(9) 0.079(10) -0.014(8) -0.008(7) -0.031(8)
C66 0.033(6) 0.047(7) 0.049(7) 0.013(6) -0.015(6) -0.003(6)
O11 0.056(7) 0.112(10) 0.323(19) -0.129(12) 0.007(9) -0.016(7)
C67 0.096(12) 0.070(11) 0.131(14) -0.015(10) -0.054(11) -0.026(10)
O12 0.058(5) 0.043(5) 0.130(9) 0.022(6) -0.018(6) -0.010(5)
C68 0.111(12) 0.045(8) 0.080(10) 0.028(8) -0.027(9) -0.009(9)
O15 0.085(7) 0.127(9) 0.065(7) -0.018(6) -0.045(6) 0.016(7)
C71 0.134(16) 0.21(2) 0.108(16) -0.066(16) -0.074(14) 0.013(16)

loop_
_atom_type_symbol
_atom_type_description
_atom_type_scat_dispersion_real
_atom_type_scat_dispersion_imag
_atom_type_scat_source
C C 0.0033 0.0016 'International Tables Vol C Tables 4.2.6.8 and 6.1.1.4'
H H 0.0000 0.0000 'International Tables Vol C Tables 4.2.6.8 and 6.1.1.4'
N N 0.0061 0.0033 'International Tables Vol C Tables 4.2.6.8 and 6.1.1.4'
O O 0.0106 0.0060 'International Tables Vol C Tables 4.2.6.8 and 6.1.1.4'
Mn Mn 0.3368 0.7283 'International Tables Vol C Tables 4.2.6.8 and 6.1.1.4'
Cu Cu 0.3201 1.2651 'International Tables Vol C Tables 4.2.6.8 and 6.1.1.4'

loop_
_geom_angle_atom_site_label_1
_geom_angle_atom_site_label_2
_geom_angle_atom_site_label_3
_geom_angle
_geom_angle_site_symmetry_1
_geom_angle_site_symmetry_3
_geom_angle_publ_flag
N2 Cu1 N2 180.0(4) . 2_556 ?
N2 Cu1 N1 89.9(3) . 2_556 ?
N2 Cu1 N1 90.1(3) 2_556 2_556 ?
N2 Cu1 N1 90.1(3) . . ?
N2 Cu1 N1 89.9(3) 2_556 . ?
N1 Cu1 N1 180.000(1) 2_556 . ?
N3 Cu2 N3 180.0(6) . 2_455 ?
N3 Cu2 N4 90.6(3) . . ?
N3 Cu2 N4 89.4(3) 2_455 . ?
N3 Cu2 N4 89.4(3) . 2_455 ?
N3 Cu2 N4 90.6(3) 2_455 2_455 ?
N4 Cu2 N4 180.0 . 2_455 ?
O6 Mn1 O9 177.1(3) . . ?
O6 Mn1 O10 84.9(3) . . ?
O9 Mn1 O10 93.1(3) . . ?
O6 Mn1 O8 92.4(3) . . ?
O9 Mn1 O8 89.4(3) . . ?
O10 Mn1 O8 176.5(3) . . ?
O6 Mn1 O5 89.1(3) . . ?
O9 Mn1 O5 93.1(3) . . ?
O10 Mn1 O5 91.5(3) . . ?
O8 Mn1 O5 90.7(3) . . ?
O6 Mn1 O7 91.5(3) . . ?
O9 Mn1 O7 86.3(3) . . ?
O10 Mn1 O7 88.0(3) . . ?
O8 Mn1 O7 89.9(3) . . ?
O5 Mn1 O7 179.2(3) . . ?
C6 N2 C9 106.4(7) . . ?
C6 N2 Cu1 126.8(6) . . ?
C9 N2 Cu1 126.7(7) . . ?
C1 N1 C4 105.3(8) . . ?
C1 N1 Cu1 127.7(6) . . ?
C4 N1 Cu1 127.0(6) . . ?
C31 N3 C34 104.4(8) . . ?
C31 N3 Cu2 128.5(6) . . ?
C34 N3 Cu2 127.1(6) . . ?
C36 N4 C39 106.6(8) . . ?
C36 N4 Cu2 125.9(6) . . ?
C39 N4 Cu2 127.5(6) . . ?
C61 O5 Mn1 122.6(8) . . ?
C62 O6 Mn1 127.1(9) . . ?
C63 O7 Mn1 122.9(6) . . ?
C64 O8 Mn1 121.1(7) . . ?
C65 O9 Mn1 126.3(7) . . ?
C66 O10 Mn1 121.2(6) . . ?
N1 C1 C10 125.7(9) . 2_556 ?
N1 C1 C2 110.7(8) . . ?
C10 C1 C2 123.6(9) 2_556 . ?
C3 C2 C1 107.0(9) . . ?
C2 C3 C4 106.7(9) . . ?
C5 C4 N1 126.0(9) . . ?
C5 C4 C3 123.7(9) . . ?
N1 C4 C3 110.3(8) . . ?
C4 C5 C6 123.3(9) . . ?
C4 C5 C11 118.0(9) . . ?
C6 C5 C11 118.7(8) . . ?
N2 C6 C5 126.8(8) . . ?
N2 C6 C7 109.0(8) . . ?
C5 C6 C7 124.2(9) . . ?
C8 C7 C6 108.9(9) . . ?
C7 C8 C9 106.8(9) . . ?
C10 C9 N2 127.2(9) . . ?
C10 C9 C8 124.0(9) . . ?
N2 C9 C8 108.9(8) . . ?
C9 C10 C1 122.7(9) . 2_556 ?
C9 C10 C20 119.9(8) . . ?
C1 C10 C20 117.1(9) 2_556 . ?
C16 C11 C12 120.0(9) . . ?
C16 C11 C5 121.7(8) . . ?
C12 C11 C5 118.4(9) . . ?
C11 C12 C13 118.7(11) . . ?
C11 C12 C17 121.3(10) . . ?
C13 C12 C17 120.0(10) . . ?
C14 C13 C12 122.7(11) . . ?
C15 C14 C13 116.1(11) . . ?
C15 C14 C18 120.3(13) . . ?
C13 C14 C18 123.5(12) . . ?
C14 C15 C16 124.3(11) . . ?
C11 C16 C15 118.2(10) . . ?
C11 C16 C19 121.5(9) . . ?
C15 C16 C19 120.3(10) . . ?
C21 C20 C29 119.7(10) . . ?
C21 C20 C10 115.9(9) . . ?
C29 C20 C10 124.4(8) . . ?
C20 C21 C22 122.3(11) . . ?
C23 C22 C21 119.1(11) . . ?
C22 C23 C24 122.5(11) . . ?
C25 C24 C23 120.2(11) . . ?
C25 C24 C29 121.8(11) . . ?
C23 C24 C29 117.9(11) . . ?
C26 C25 C24 120.3(12) . . ?
C25 C26 C27 120.2(12) . . ?
C28 C27 C26 121.4(12) . . ?
C27 C28 C29 119.7(10) . . ?
C27 C28 C30 115.1(10) . . ?
C29 C28 C30 125.0(9) . . ?
C20 C29 C28 125.3(9) . . ?
C20 C29 C24 118.5(10) . . ?
C28 C29 C24 116.3(10) . . ?
O1 C30 O2 125.0(10) . . ?
O1 C30 C28 117.3(9) . . ?
O2 C30 C28 117.6(10) . . ?
N3 C31 C40 124.6(9) . 2_455 ?
N3 C31 C32 111.0(9) . . ?
C40 C31 C32 124.4(9) 2_455 . ?
C33 C32 C31 107.2(9) . . ?
C32 C33 C34 106.9(9) . . ?
N3 C34 C35 126.5(9) . . ?
N3 C34 C33 110.6(9) . . ?
C35 C34 C33 122.9(9) . . ?
C34 C35 C36 122.4(9) . . ?
C34 C35 C41 118.8(8) . . ?
C36 C35 C41 118.8(9) . . ?
N4 C36 C35 127.5(9) . . ?
N4 C36 C37 108.4(8) . . ?
C35 C36 C37 124.1(9) . . ?
C38 C37 C36 107.8(9) . . ?
C37 C38 C39 108.3(9) . . ?
C40 C39 N4 125.1(9) . . ?
C40 C39 C38 126.0(9) . . ?
N4 C39 C38 108.9(8) . . ?
C39 C40 C31 125.0(9) . 2_455 ?
C39 C40 C50 116.7(9) . . ?
C31 C40 C50 118.1(8) 2_455 . ?
C42 C41 C46 119.5(9) . . ?
C42 C41 C35 120.9(9) . . ?
C46 C41 C35 119.6(9) . . ?
C41 C42 C43 118.9(10) . . ?
C41 C42 C47 121.5(9) . . ?
C43 C42 C47 119.5(10) . . ?
C44 C43 C42 122.2(10) . . ?
C45 C44 C43 118.5(10) . . ?
C45 C44 C48 120.5(11) . . ?
C43 C44 C48 121.0(11) . . ?
C44 C45 C46 121.5(10) . . ?
C45 C46 C41 119.3(10) . . ?
C45 C46 C49 120.3(10) . . ?
C41 C46 C49 120.4(9) . . ?
C51 C50 C59 119.0(9) . . ?
C51 C50 C40 117.3(9) . . ?
C59 C50 C40 123.7(9) . . ?
C50 C51 C52 121.1(10) . . ?
C53 C52 C51 119.3(10) . . ?
C52 C53 C54 121.3(11) . . ?
C53 C54 C59 120.2(10) . . ?
C53 C54 C55 118.4(10) . . ?
C59 C54 C55 121.4(10) . . ?
C56 C55 C54 120.6(11) . . ?
C55 C56 C57 119.6(11) . . ?
C56 C57 C58 122.4(11) . . ?
C57 C58 C59 119.4(9) . . ?
C57 C58 C60 115.7(9) . . ?
C59 C58 C60 124.8(9) . . ?
C54 C59 C50 118.8(9) . . ?
C54 C59 C58 116.4(9) . . ?
C50 C59 C58 124.7(8) . . ?
O4 C60 O3 125.1(9) . . ?
O4 C60 C58 117.7(9) . . ?
O3 C60 C58 116.8(9) . . ?
O18B O18 C74 91(3) . . ?
O20B O20 C76 64(3) . . ?
O20 O20B C76 76(4) . . ?
O20B C76 O20 40(2) . . ?

loop_
_geom_bond_atom_site_label_1
_geom_bond_atom_site_label_2
_geom_bond_distance
_geom_bond_site_symmetry_2
_geom_bond_publ_flag
Cu1 N2 1.992(7) . ?
Cu1 N2 1.992(7) 2_556 ?
Cu1 N1 1.998(8) 2_556 ?
Cu1 N1 1.998(8) . ?
Cu2 N3 1.985(8) . ?
Cu2 N3 1.985(8) 2_455 ?
Cu2 N4 2.016(7) . ?
Cu2 N4 2.016(7) 2_455 ?
Mn1 O6 2.132(7) . ?
Mn1 O9 2.139(7) . ?
Mn1 O10 2.173(6) . ?
Mn1 O8 2.176(7) . ?
Mn1 O5 2.185(8) . ?
Mn1 O7 2.213(8) . ?
N2 C6 1.377(12) . ?
N2 C9 1.393(12) . ?
N1 C1 1.376(11) . ?
N1 C4 1.392(12) . ?
N3 C31 1.381(12) . ?
N3 C34 1.382(12) . ?
N4 C36 1.366(12) . ?
N4 C39 1.385(11) . ?
O1 C30 1.241(12) . ?
O2 C30 1.279(12) . ?
O3 C60 1.252(11) . ?
O4 C60 1.247(11) . ?
O5 C61 1.464(15) . ?
O6 C62 1.346(17) . ?
O7 C63 1.441(12) . ?
O8 C64 1.476(13) . ?
O9 C65 1.408(12) . ?
O10 C66 1.430(11) . ?
C1 C10 1.412(12) 2_556 ?
C1 C2 1.444(13) . ?
C2 C3 1.364(13) . ?
C3 C4 1.446(14) . ?
C4 C5 1.379(13) . ?
C5 C6 1.388(13) . ?
C5 C11 1.518(13) . ?
C6 C7 1.437(13) . ?
C7 C8 1.332(13) . ?
C8 C9 1.454(12) . ?
C9 C10 1.372(13) . ?
C10 C1 1.412(12) 2_556 ?
C10 C20 1.509(13) . ?
C11 C16 1.382(13) . ?
C11 C12 1.385(13) . ?
C12 C13 1.401(15) . ?
C12 C17 1.536(16) . ?
C13 C14 1.379(17) . ?
C14 C15 1.355(14) . ?
C14 C18 1.488(17) . ?
C15 C16 1.394(14) . ?
C16 C19 1.505(14) . ?
C20 C21 1.368(13) . ?
C20 C29 1.424(13) . ?
C21 C22 1.393(14) . ?
C22 C23 1.355(16) . ?
C23 C24 1.414(15) . ?
C24 C25 1.390(15) . ?
C24 C29 1.441(14) . ?
C25 C26 1.343(16) . ?
C26 C27 1.423(16) . ?
C27 C28 1.373(14) . ?
C28 C29 1.440(13) . ?
C28 C30 1.505(14) . ?
C31 C40 1.401(13) 2_455 ?
C31 C32 1.430(13) . ?
C32 C33 1.343(14) . ?
C33 C34 1.440(13) . ?
C34 C35 1.397(13) . ?
C35 C36 1.403(13) . ?
C35 C41 1.479(13) . ?
C36 C37 1.449(13) . ?
C37 C38 1.318(13) . ?
C38 C39 1.420(13) . ?
C39 C40 1.375(12) . ?
C40 C31 1.401(13) 2_455 ?
C40 C50 1.504(13) . ?
C41 C42 1.386(13) . ?
C41 C46 1.417(13) . ?
C42 C43 1.413(14) . ?
C42 C47 1.493(15) . ?
C43 C44 1.380(15) . ?
C44 C45 1.373(15) . ?
C44 C48 1.513(14) . ?
C45 C46 1.410(14) . ?
C46 C49 1.505(14) . ?
C50 C51 1.376(13) . ?
C50 C59 1.433(13) . ?
C51 C52 1.430(14) . ?
C52 C53 1.362(15) . ?
C53 C54 1.391(14) . ?
C54 C59 1.415(13) . ?
C54 C55 1.431(15) . ?
C55 C56 1.357(15) . ?
C56 C57 1.393(15) . ?
C57 C58 1.393(14) . ?
C58 C59 1.457(13) . ?
C58 C60 1.532(13) . ?
O11 C67 1.383(17) . ?
O12 C68 1.408(13) . ?
O13 C69 1.36(2) . ?
O14 C70 1.50(2) . ?
O15 C71 1.387(18) . ?
O16 C72 1.39(2) . ?
O17 C73 1.41(2) . ?
O18 O18B 1.39(5) . ?
O18 C74 1.45(2) . ?
O19 C75 1.32(2) . ?
O20 O20B 1.04(5) . ?
O20 C76 1.57(4) . ?
O20B C76 1.45(5) . ?
O21 C77 1.32(4) . ?
